data_7022040
loop_
_publ_author_name
'Chapurina, Yulia'
'Guillot, R\'egis'
'Lyubov, Dmitrii'
'Trifonov, Alexander'
'Hannedouche, J\'er\^ome'
'Schulz, Emmanuelle'

_publ_section_title
;
 LiCl-effect on asymmetric intramolecular hydroamination catalyzed by
 binaphthylamido yttrium complexes.
;
_journal_issue 2
_journal_name_full 'Dalton transactions (Cambridge, England : 2003)'
_journal_page_first 507
_journal_page_last 520
_journal_paper_doi 10.1039/c2dt31265d
_journal_volume 42
_journal_year 2013
_chemical_absolute_configuration ad
_chemical_formula_moiety 'C40 H58 Li2 N2 O2 Si2'
_chemical_formula_sum 'C40 H58 Li2 N2 O2 Si2'
_chemical_formula_weight 668.94
_space_group_IT_number 144
_symmetry_cell_setting hexagonal
_symmetry_Int_Tables_number 144
_symmetry_space_group_name_Hall 'P 31'
_symmetry_space_group_name_H-M 'P 31'
_atom_sites_solution_hydrogens geom
_atom_sites_solution_primary direct
_atom_sites_solution_secondary difmap
_audit_creation_method SHELXL-97
_cell_angle_alpha 90.00
_cell_angle_beta 90.00
_cell_angle_gamma 120.00
_cell_formula_units_Z 3
_cell_length_a 11.4765(2)
_cell_length_b 11.4765(2)
_cell_length_c 26.9628(7)
_cell_measurement_reflns_used 7452
_cell_measurement_temperature 100(1)
_cell_measurement_theta_max 38.90
_cell_measurement_theta_min 2.18
_cell_volume 3075.49(11)
_computing_cell_refinement 'Bruker SAINT'
_computing_data_collection 'Bruker APEX2'
_computing_data_reduction 'Bruker SAINT'
_computing_molecular_graphics
;
'Ortep-3 for Windows (L. J. Farrugia, J. Appl. Cryst (1997), 30, 565)'
;
_computing_publication_material
;
'WINGX (Farrugia, L. J. (1999) J. Appl. Cryst., 32, 837-838)'
;
_computing_structure_refinement 'SHELXL-97 (Sheldrick, 1997)'
_computing_structure_solution 'SHELXS-97 (Sheldrick, 1990)'
_diffrn_ambient_temperature 100(1)
_diffrn_measured_fraction_theta_full 1.000
_diffrn_measured_fraction_theta_max 0.931
_diffrn_measurement_device_type 'CCD area detector'
_diffrn_measurement_method 'phi and omega scans'
_diffrn_radiation_monochromator graphite
_diffrn_radiation_probe x-ray
_diffrn_radiation_type MoK\a
_diffrn_radiation_wavelength 0.71073
_diffrn_reflns_av_R_equivalents 0.0380
_diffrn_reflns_av_sigmaI/netI 0.0602
_diffrn_reflns_limit_h_max 21
_diffrn_reflns_limit_h_min -21
_diffrn_reflns_limit_k_max 22
_diffrn_reflns_limit_k_min -22
_diffrn_reflns_limit_l_max 51
_diffrn_reflns_limit_l_min -51
_diffrn_reflns_number 70534
_diffrn_reflns_theta_full 25.00
_diffrn_reflns_theta_max 44.20
_diffrn_reflns_theta_min 2.05
_diffrn_source 'fine-focus sealed tube'
_diffrn_source_type 'kappa X8 APEX II Bruker ICMMO'
_exptl_absorpt_coefficient_mu 0.119
_exptl_absorpt_correction_T_max 0.974
_exptl_absorpt_correction_T_min 0.968
_exptl_absorpt_correction_type psi-scan
_exptl_absorpt_process_details SADABS
_exptl_crystal_colour colorless
_exptl_crystal_density_diffrn 1.084
_exptl_crystal_density_method 'not measured'
_exptl_crystal_description cube
_exptl_crystal_F_000 1086
_exptl_crystal_size_max 0.330
_exptl_crystal_size_mid 0.310
_exptl_crystal_size_min 0.300
_refine_diff_density_max 0.519
_refine_diff_density_min -0.448
_refine_diff_density_rms 0.060
_refine_ls_abs_structure_details 'Flack H D (1983), Acta Cryst. A39, 876-881'
_refine_ls_abs_structure_Flack -0.02(4)
_refine_ls_extinction_method none
_refine_ls_goodness_of_fit_ref 1.021
_refine_ls_hydrogen_treatment constr
_refine_ls_matrix_type full
_refine_ls_number_parameters 443
_refine_ls_number_reflns 29744
_refine_ls_number_restraints 0
_refine_ls_restrained_S_all 1.021
_refine_ls_R_factor_all 0.0846
_refine_ls_R_factor_gt 0.0476
_refine_ls_shift/su_max 0.010
_refine_ls_shift/su_mean 0.001
_refine_ls_structure_factor_coef Fsqd
_refine_ls_weighting_details 'calc w=1/[\s^2^(Fo^2^)+(0.0619P)^2^+0.1529P] where P=(Fo^2^+2Fc^2^)/3'
_refine_ls_weighting_scheme calc
_refine_ls_wR_factor_gt 0.1084
_refine_ls_wR_factor_ref 0.1235
_reflns_number_gt 21428
_reflns_number_total 29744
_reflns_threshold_expression >2sigma(I)
_cod_data_source_file c2dt31265d.txt
_cod_data_source_block 683GuillotICMMO
_cod_database_code 7022040

loop_
_symmetry_equiv_pos_as_xyz
'x, y, z'
'-y, x-y, z+1/3'
'-x+y, -x, z+2/3'

loop_
_atom_site_label
_atom_site_type_symbol
_atom_site_fract_x
_atom_site_fract_y
_atom_site_fract_z
_atom_site_U_iso_or_equiv
_atom_site_adp_type
_atom_site_occupancy
_atom_site_symmetry_multiplicity
_atom_site_calc_flag
_atom_site_refinement_flags
Si2 Si 0.98256(2) 0.63219(2) 0.884023(9) 0.01403(4) Uani 1 1 d .
Si1 Si 0.75601(2) 0.10055(2) 0.805597(9) 0.01513(4) Uani 1 1 d .
N1 N 0.89195(7) 0.21430(7) 0.83915(3) 0.01461(11) Uani 1 1 d .
C2 C 1.11449(8) 0.31545(8) 0.87572(3) 0.01296(11) Uani 1 1 d .
C1 C 1.02132(8) 0.23573(8) 0.83875(3) 0.01401(12) Uani 1 1 d .
C4 C 1.03368(8) 0.44461(8) 0.92927(3) 0.01352(11) Uani 1 1 d .
C20 C 1.25504(8) 0.36049(9) 0.86925(3) 0.01503(12) Uani 1 1 d .
C12 C 1.08647(8) 0.28137(8) 0.96754(3) 0.01444(12) Uani 1 1 d .
C3 C 1.07328(8) 0.34686(8) 0.92434(3) 0.01276(11) Uani 1 1 d .
C15 C 1.30002(9) 0.31507(10) 0.82841(4) 0.01831(14) Uani 1 1 d .
C7 C 1.06846(9) 0.31994(9) 1.01586(3) 0.01777(14) Uani 1 1 d .
C19 C 1.35445(9) 0.45429(9) 0.90218(4) 0.01923(15) Uani 1 1 d .
H19 H 1.3279 0.4844 0.9296 0.023 Uiso 1 1 calc R
C13 C 1.07046(9) 0.18776(10) 0.79903(3) 0.01899(14) Uani 1 1 d .
H13 H 1.0095 0.1301 0.7756 0.023 Uiso 1 1 calc R
C11 C 1.11616(10) 0.17520(9) 0.96413(4) 0.01975(15) Uani 1 1 d .
H11 H 1.1294 0.1483 0.9331 0.024 Uiso 1 1 calc R
C18 C 1.48938(10) 0.50146(11) 0.89429(5) 0.02507(18) Uani 1 1 d .
H18 H 1.5525 0.5639 0.9161 0.030 Uiso 1 1 calc R
C14 C 1.20244(10) 0.22330(10) 0.79443(4) 0.02127(16) Uani 1 1 d .
H14 H 1.2289 0.1873 0.7689 0.026 Uiso 1 1 calc R
C5 C 1.01898(10) 0.48203(10) 0.97897(3) 0.01916(14) Uani 1 1 d .
H5 H 0.9956 0.5482 0.9831 0.023 Uiso 1 1 calc R
C16 C 1.43896(10) 0.36324(12) 0.82169(4) 0.02504(18) Uani 1 1 d .
H16 H 1.4674 0.3315 0.7953 0.030 Uiso 1 1 calc R
C6 C 1.03781(11) 0.42471(11) 1.02011(4) 0.02122(16) Uani 1 1 d .
H6 H 1.0305 0.4547 1.0514 0.025 Uiso 1 1 calc R
C8 C 1.07964(12) 0.25287(11) 1.05815(4) 0.02453(18) Uani 1 1 d .
H8 H 1.0679 0.2789 1.0896 0.029 Uiso 1 1 calc R
C17 C 1.53253(10) 0.45609(12) 0.85359(5) 0.0283(2) Uani 1 1 d .
H17 H 1.6238 0.4888 0.8483 0.034 Uiso 1 1 calc R
C10 C 1.12566(12) 0.11165(11) 1.00594(4) 0.02640(19) Uani 1 1 d .
H10 H 1.1444 0.0420 1.0027 0.032 Uiso 1 1 calc R
C9 C 1.10741(13) 0.15046(11) 1.05350(4) 0.0288(2) Uani 1 1 d .
H9 H 1.1142 0.1069 1.0815 0.035 Uiso 1 1 calc R
O2 O 0.69314(8) 0.22789(8) 0.94076(3) 0.02374(13) Uani 1 1 d .
C28 C 0.57078(13) 0.23325(15) 0.94027(6) 0.0342(2) Uani 1 1 d .
H28A H 0.4950 0.1466 0.9312 0.041 Uiso 1 1 calc R
H28B H 0.5771 0.3003 0.9168 0.041 Uiso 1 1 calc R
C25 C 0.69370(15) 0.16603(16) 0.98693(5) 0.0375(3) Uani 1 1 d .
H25A H 0.7848 0.1915 0.9966 0.045 Uiso 1 1 calc R
H25B H 0.6411 0.0688 0.9844 0.045 Uiso 1 1 calc R
C26 C 0.6313(3) 0.2179(3) 1.02406(7) 0.0691(7) Uani 1 1 d .
H26A H 0.7002 0.2899 1.0439 0.083 Uiso 1 1 calc R
H26B H 0.5699 0.1463 1.0460 0.083 Uiso 1 1 calc R
C27 C 0.5548(3) 0.2705(3) 0.99209(8) 0.0622(6) Uani 1 1 d .
H27B H 0.4606 0.2272 1.0014 0.075 Uiso 1 1 calc R
H27A H 0.5944 0.3671 0.9955 0.075 Uiso 1 1 calc R
N2 N 1.00169(7) 0.49393(7) 0.88821(3) 0.01452(11) Uani 1 1 d .
C31 C 1.14663(9) 0.79790(9) 0.89261(4) 0.02100(16) Uani 1 1 d .
C37 C 0.68142(9) -0.07719(9) 0.83092(4) 0.01979(15) Uani 1 1 d .
C29 C 0.92079(10) 0.62464(10) 0.81883(4) 0.02046(15) Uani 1 1 d .
H29C H 0.8477 0.5357 0.8121 0.031 Uiso 1 1 calc R
H29B H 0.9928 0.6460 0.7959 0.031 Uiso 1 1 calc R
H29A H 0.8903 0.6883 0.8152 0.031 Uiso 1 1 calc R
C30 C 0.85289(10) 0.63519(11) 0.92653(4) 0.02119(16) Uani 1 1 d .
H30C H 0.8911 0.6649 0.9589 0.032 Uiso 1 1 calc R
H30B H 0.7760 0.5464 0.9288 0.032 Uiso 1 1 calc R
H30A H 0.8258 0.6958 0.9134 0.032 Uiso 1 1 calc R
C36 C 0.62860(11) 0.15723(12) 0.81185(4) 0.02520(19) Uani 1 1 d .
H36A H 0.6652 0.2464 0.7986 0.038 Uiso 1 1 calc R
H36B H 0.6071 0.1575 0.8462 0.038 Uiso 1 1 calc R
H36C H 0.5485 0.0967 0.7939 0.038 Uiso 1 1 calc R
C32 C 1.25469(11) 0.80161(12) 0.85801(6) 0.0311(2) Uani 1 1 d .
H32C H 1.2688 0.7279 0.8657 0.047 Uiso 1 1 calc R
H32B H 1.3373 0.8850 0.8625 0.047 Uiso 1 1 calc R
H32A H 1.2256 0.7943 0.8242 0.047 Uiso 1 1 calc R
C39 C 0.55584(11) -0.17508(12) 0.80128(5) 0.0293(2) Uani 1 1 d .
H39C H 0.5129 -0.2615 0.8171 0.044 Uiso 1 1 calc R
H39A H 0.5817 -0.1836 0.7682 0.044 Uiso 1 1 calc R
H39B H 0.4945 -0.1412 0.8000 0.044 Uiso 1 1 calc R
C35 C 0.77864(13) 0.09236(14) 0.73654(4) 0.0305(2) Uani 1 1 d .
H35C H 0.8201 0.0390 0.7301 0.046 Uiso 1 1 calc R
H35A H 0.8349 0.1816 0.7239 0.046 Uiso 1 1 calc R
H35B H 0.6925 0.0523 0.7205 0.046 Uiso 1 1 calc R
C34 C 1.12523(12) 0.91589(10) 0.87932(5) 0.0286(2) Uani 1 1 d .
H34A H 1.2078 0.9991 0.8841 0.043 Uiso 1 1 calc R
H34B H 1.0567 0.9140 0.9003 0.043 Uiso 1 1 calc R
H34C H 1.0978 0.9083 0.8453 0.043 Uiso 1 1 calc R
C33 C 1.19885(13) 0.81572(13) 0.94614(6) 0.0345(3) Uani 1 1 d .
H33C H 1.1320 0.8122 0.9685 0.052 Uiso 1 1 calc R
H33B H 1.2799 0.9011 0.9493 0.052 Uiso 1 1 calc R
H33A H 1.2172 0.7449 0.9541 0.052 Uiso 1 1 calc R
C38 C 0.78358(12) -0.12564(12) 0.82734(7) 0.0367(3) Uani 1 1 d .
H38C H 0.7444 -0.2154 0.8403 0.055 Uiso 1 1 calc R
H38A H 0.8623 -0.0668 0.8462 0.055 Uiso 1 1 calc R
H38B H 0.8081 -0.1251 0.7933 0.055 Uiso 1 1 calc R
C40 C 0.64263(14) -0.08018(13) 0.88545(5) 0.0314(2) Uani 1 1 d .
H40A H 0.7222 -0.0263 0.9047 0.047 Uiso 1 1 calc R
H40C H 0.5987 -0.1712 0.8973 0.047 Uiso 1 1 calc R
H40B H 0.5827 -0.0449 0.8885 0.047 Uiso 1 1 calc R
O1 O 1.10556(7) 0.49874(8) 0.76159(3) 0.02317(13) Uani 1 1 d .
C21 C 1.25002(12) 0.56557(14) 0.76119(5) 0.0319(2) Uani 1 1 d .
H21A H 1.2828 0.5398 0.7899 0.038 Uiso 1 1 calc R
H21B H 1.2882 0.6624 0.7615 0.038 Uiso 1 1 calc R
C24 C 1.06572(16) 0.49282(18) 0.71093(5) 0.0402(3) Uani 1 1 d .
H24B H 1.0743 0.5777 0.7006 0.048 Uiso 1 1 calc R
H24A H 0.9733 0.4219 0.7061 0.048 Uiso 1 1 calc R
C22 C 1.2877(2) 0.5214(2) 0.71405(7) 0.0516(4) Uani 1 1 d .
H22A H 1.3125 0.4536 0.7209 0.062 Uiso 1 1 calc R
H22B H 1.3622 0.5971 0.6976 0.062 Uiso 1 1 calc R
C23 C 1.1610(3) 0.4637(3) 0.68252(7) 0.0760(8) Uani 1 1 d .
H23B H 1.1805 0.5066 0.6502 0.091 Uiso 1 1 calc R
H23A H 1.1230 0.3676 0.6780 0.091 Uiso 1 1 calc R
Li2 Li 0.84072(18) 0.29358(18) 0.89385(7) 0.0201(3) Uani 1 1 d .
Li1 Li 1.01151(18) 0.42249(18) 0.82266(7) 0.0201(3) Uani 1 1 d .

loop_
_atom_site_aniso_label
_atom_site_aniso_U_11
_atom_site_aniso_U_22
_atom_site_aniso_U_33
_atom_site_aniso_U_23
_atom_site_aniso_U_13
_atom_site_aniso_U_12
Si2 0.01295(9) 0.01419(9) 0.01727(9) 0.00018(7) 0.00036(7) 0.00852(8)
Si1 0.01369(9) 0.01656(10) 0.01552(9) -0.00286(8) -0.00355(7) 0.00785(8)
N1 0.0117(2) 0.0151(3) 0.0163(3) -0.0024(2) -0.0015(2) 0.0062(2)
C2 0.0121(3) 0.0135(3) 0.0145(3) -0.0012(2) -0.0001(2) 0.0073(2)
C1 0.0132(3) 0.0145(3) 0.0146(3) -0.0018(2) 0.0006(2) 0.0071(2)
C4 0.0140(3) 0.0140(3) 0.0136(3) -0.0012(2) -0.0003(2) 0.0078(2)
C20 0.0127(3) 0.0157(3) 0.0182(3) -0.0006(2) 0.0005(2) 0.0083(2)
C12 0.0148(3) 0.0132(3) 0.0151(3) 0.0004(2) -0.0016(2) 0.0068(2)
C3 0.0130(3) 0.0132(3) 0.0130(3) -0.0008(2) -0.0005(2) 0.0072(2)
C15 0.0157(3) 0.0203(4) 0.0219(4) 0.0002(3) 0.0034(3) 0.0112(3)
C7 0.0204(4) 0.0186(3) 0.0142(3) 0.0000(3) -0.0020(3) 0.0097(3)
C19 0.0129(3) 0.0192(4) 0.0251(4) -0.0025(3) -0.0013(3) 0.0076(3)
C13 0.0179(3) 0.0212(4) 0.0183(3) -0.0058(3) -0.0001(3) 0.0101(3)
C11 0.0238(4) 0.0164(3) 0.0218(4) 0.0014(3) -0.0023(3) 0.0121(3)
C18 0.0122(3) 0.0241(4) 0.0361(5) -0.0014(4) -0.0015(3) 0.0069(3)
C14 0.0207(4) 0.0244(4) 0.0217(4) -0.0044(3) 0.0035(3) 0.0135(3)
C5 0.0263(4) 0.0222(4) 0.0149(3) -0.0027(3) -0.0003(3) 0.0166(3)
C16 0.0183(4) 0.0315(5) 0.0292(5) 0.0012(4) 0.0072(3) 0.0153(4)
C6 0.0278(4) 0.0255(4) 0.0143(3) -0.0029(3) -0.0007(3) 0.0163(4)
C8 0.0313(5) 0.0244(4) 0.0164(4) 0.0028(3) -0.0041(3) 0.0128(4)
C17 0.0135(3) 0.0325(5) 0.0390(6) 0.0029(4) 0.0039(4) 0.0116(4)
C10 0.0343(5) 0.0198(4) 0.0285(5) 0.0039(3) -0.0047(4) 0.0161(4)
C9 0.0383(6) 0.0246(4) 0.0234(4) 0.0067(4) -0.0062(4) 0.0156(4)
O2 0.0205(3) 0.0279(3) 0.0225(3) 0.0046(3) 0.0061(2) 0.0119(3)
C28 0.0267(5) 0.0415(6) 0.0397(6) 0.0064(5) 0.0089(4) 0.0211(5)
C25 0.0342(6) 0.0437(7) 0.0263(5) 0.0109(5) 0.0022(4) 0.0133(5)
C26 0.0687(13) 0.0925(16) 0.0268(7) -0.0082(8) 0.0122(7) 0.0258(12)
C27 0.0800(14) 0.0773(14) 0.0485(10) 0.0047(9) 0.0295(10) 0.0536(12)
N2 0.0160(3) 0.0149(3) 0.0155(3) 0.0002(2) -0.0008(2) 0.0098(2)
C31 0.0157(3) 0.0155(3) 0.0311(4) -0.0001(3) 0.0006(3) 0.0072(3)
C37 0.0142(3) 0.0156(3) 0.0293(4) -0.0011(3) -0.0006(3) 0.0073(3)
C29 0.0221(4) 0.0251(4) 0.0201(4) 0.0029(3) -0.0001(3) 0.0163(3)
C30 0.0195(4) 0.0267(4) 0.0224(4) -0.0012(3) 0.0022(3) 0.0152(3)
C36 0.0230(4) 0.0284(5) 0.0309(5) -0.0072(4) -0.0099(4) 0.0179(4)
C32 0.0174(4) 0.0251(5) 0.0503(7) 0.0027(4) 0.0081(4) 0.0102(4)
C39 0.0175(4) 0.0218(4) 0.0406(6) -0.0106(4) -0.0026(4) 0.0039(3)
C35 0.0303(5) 0.0408(6) 0.0171(4) -0.0045(4) -0.0047(3) 0.0154(5)
C34 0.0266(5) 0.0157(4) 0.0445(6) 0.0010(4) 0.0035(4) 0.0113(3)
C33 0.0280(5) 0.0255(5) 0.0396(6) -0.0047(4) -0.0114(5) 0.0056(4)
C38 0.0222(4) 0.0239(5) 0.0692(9) 0.0086(5) 0.0064(5) 0.0155(4)
C40 0.0351(6) 0.0261(5) 0.0274(5) 0.0056(4) 0.0032(4) 0.0110(4)
O1 0.0192(3) 0.0284(3) 0.0170(3) 0.0035(2) 0.0020(2) 0.0082(3)
C21 0.0210(4) 0.0374(6) 0.0288(5) 0.0027(4) 0.0027(4) 0.0083(4)
C24 0.0374(6) 0.0560(8) 0.0226(5) 0.0052(5) -0.0056(4) 0.0199(6)
C22 0.0520(9) 0.0767(12) 0.0388(8) 0.0187(8) 0.0241(7) 0.0417(9)
C23 0.1030(19) 0.124(2) 0.0267(7) -0.0163(10) -0.0036(9) 0.0763(18)
Li2 0.0194(7) 0.0209(7) 0.0193(7) -0.0024(6) 0.0036(6) 0.0096(6)
Li1 0.0199(7) 0.0198(7) 0.0187(7) 0.0007(6) 0.0017(6) 0.0084(6)

loop_
_atom_type_symbol
_atom_type_description
_atom_type_scat_dispersion_real
_atom_type_scat_dispersion_imag
_atom_type_scat_source
C C 0.0031 0.0016 'International Tables Vol C Tables 4.2.6.8 and 6.1.1.4'
H H 0.0000 0.0000 'International Tables Vol C Tables 4.2.6.8 and 6.1.1.4'
N N 0.0061 0.0033 'International Tables Vol C Tables 4.2.6.8 and 6.1.1.4'
Si Si 0.0826 0.0707 'International Tables Vol C Tables 4.2.6.8 and 6.1.1.4'
Y Y -2.7962 3.5667 'International Tables Vol C Tables 4.2.6.8 and 6.1.1.4'
O O 0.0109 0.0061 'International Tables Vol C Tables 4.2.6.8 and 6.1.1.4'
Li Li 0.0003 0.0001 'International Tables Vol C Tables 4.2.6.8 and 6.1.1.4'
S S 0.1246 0.1234 'International Tables Vol C Tables 4.2.6.8 and 6.1.1.4'

loop_
_geom_angle_atom_site_label_1
_geom_angle_atom_site_label_2
_geom_angle_atom_site_label_3
_geom_angle
N2 Si2 C29 103.83(4)
N2 Si2 C30 116.34(4)
C29 Si2 C30 106.57(4)
N2 Si2 C31 113.36(4)
C29 Si2 C31 108.71(5)
C30 Si2 C31 107.56(5)
N2 Si2 Li1 36.36(4)
C29 Si2 Li1 69.30(5)
C30 Si2 Li1 137.26(5)
C31 Si2 Li1 114.02(5)
N1 Si1 C36 105.01(4)
N1 Si1 C35 117.66(5)
C36 Si1 C35 104.80(6)
N1 Si1 C37 112.27(4)
C36 Si1 C37 109.14(5)
C35 Si1 C37 107.46(6)
N1 Si1 Li2 36.57(4)
C36 Si1 Li2 72.58(5)
C35 Si1 Li2 143.21(6)
C37 Si1 Li2 107.89(5)
C1 N1 Si1 128.52(6)
C1 N1 Li2 117.83(8)
Si1 N1 Li2 112.32(7)
C1 N1 Li1 76.43(7)
Si1 N1 Li1 125.33(7)
Li2 N1 Li1 79.12(8)
C1 C2 C20 119.81(7)
C1 C2 C3 123.07(7)
C20 C2 C3 116.90(7)
C1 C2 Li1 61.94(6)
C20 C2 Li1 117.99(7)
C3 C2 Li1 95.61(6)
N1 C1 C2 120.60(7)
N1 C1 C13 121.98(8)
C2 C1 C13 117.23(7)
N1 C1 Li1 66.91(6)
C2 C1 Li1 84.32(7)
C13 C1 Li1 115.92(8)
N2 C4 C3 120.65(7)
N2 C4 C5 122.05(7)
C3 C4 C5 117.14(7)
N2 C4 Li2 67.01(7)
C3 C4 Li2 86.05(7)
C5 C4 Li2 114.23(8)
C15 C20 C19 117.42(8)
C15 C20 C2 120.69(8)
C19 C20 C2 121.87(8)
C11 C12 C7 117.35(8)
C11 C12 C3 121.96(8)
C7 C12 C3 120.68(7)
C4 C3 C12 120.00(7)
C4 C3 C2 122.66(7)
C12 C3 C2 117.13(7)
C4 C3 Li2 60.54(6)
C12 C3 Li2 120.43(7)
C2 C3 Li2 94.50(6)
C16 C15 C20 120.09(9)
C16 C15 C14 121.55(9)
C20 C15 C14 118.34(8)
C6 C7 C8 121.64(9)
C6 C7 C12 118.31(8)
C8 C7 C12 120.04(9)
C18 C19 C20 121.33(9)
C18 C19 H19 119.3
C20 C19 H19 119.3
C14 C13 C1 122.79(8)
C14 C13 H13 118.6
C1 C13 H13 118.6
C10 C11 C12 121.15(10)
C10 C11 H11 119.4
C12 C11 H11 119.4
C19 C18 C17 120.64(10)
C19 C18 H18 119.7
C17 C18 H18 119.7
C13 C14 C15 120.57(8)
C13 C14 H14 119.7
C15 C14 H14 119.7
C6 C5 C4 122.87(8)
C6 C5 H5 118.6
C4 C5 H5 118.6
C17 C16 C15 120.98(10)
C17 C16 H16 119.5
C15 C16 H16 119.5
C5 C6 C7 120.76(8)
C5 C6 H6 119.6
C7 C6 H6 119.6
C9 C8 C7 121.07(10)
C9 C8 H8 119.5
C7 C8 H8 119.5
C16 C17 C18 119.52(9)
C16 C17 H17 120.2
C18 C17 H17 120.2
C11 C10 C9 121.00(10)
C11 C10 H10 119.5
C9 C10 H10 119.5
C8 C9 C10 119.38(9)
C8 C9 H9 120.3
C10 C9 H9 120.3
C25 O2 C28 106.00(10)
C25 O2 Li2 122.64(10)
C28 O2 Li2 131.30(10)
O2 C28 C27 105.39(14)
O2 C28 H28A 110.7
C27 C28 H28A 110.7
O2 C28 H28B 110.7
C27 C28 H28B 110.7
H28A C28 H28B 108.8
O2 C25 C26 105.01(15)
O2 C25 H25A 110.7
C26 C25 H25A 110.7
O2 C25 H25B 110.7
C26 C25 H25B 110.7
H25A C25 H25B 108.8
C25 C26 C27 104.84(14)
C25 C26 H26A 110.8
C27 C26 H26A 110.8
C25 C26 H26B 110.8
C27 C26 H26B 110.8
H26A C26 H26B 108.9
C28 C27 C26 103.49(14)
C28 C27 H27B 111.1
C26 C27 H27B 111.1
C28 C27 H27A 111.1
C26 C27 H27A 111.1
H27B C27 H27A 109.0
C4 N2 Si2 128.29(6)
C4 N2 Li1 117.87(8)
Si2 N2 Li1 112.73(7)
C4 N2 Li2 76.26(7)
Si2 N2 Li2 124.44(6)
Li1 N2 Li2 79.23(8)
C34 C31 C32 108.49(9)
C34 C31 C33 109.01(10)
C32 C31 C33 108.13(10)
C34 C31 Si2 109.75(7)
C32 C31 Si2 109.58(7)
C33 C31 Si2 111.82(8)
C40 C37 C38 108.62(11)
C40 C37 C39 109.10(9)
C38 C37 C39 108.08(9)
C40 C37 Si1 109.80(7)
C38 C37 Si1 110.56(7)
C39 C37 Si1 110.63(8)
Si2 C29 H29C 109.5
Si2 C29 H29B 109.5
H29C C29 H29B 109.5
Si2 C29 H29A 109.5
H29C C29 H29A 109.5
H29B C29 H29A 109.5
Si2 C30 H30C 109.5
Si2 C30 H30B 109.5
H30C C30 H30B 109.5
Si2 C30 H30A 109.5
H30C C30 H30A 109.5
H30B C30 H30A 109.5
Si1 C36 H36A 109.5
Si1 C36 H36B 109.5
H36A C36 H36B 109.5
Si1 C36 H36C 109.5
H36A C36 H36C 109.5
H36B C36 H36C 109.5
C31 C32 H32C 109.5
C31 C32 H32B 109.5
H32C C32 H32B 109.5
C31 C32 H32A 109.5
H32C C32 H32A 109.5
H32B C32 H32A 109.5
C37 C39 H39C 109.5
C37 C39 H39A 109.5
H39C C39 H39A 109.5
C37 C39 H39B 109.5
H39C C39 H39B 109.5
H39A C39 H39B 109.5
Si1 C35 H35C 109.5
Si1 C35 H35A 109.5
H35C C35 H35A 109.5
Si1 C35 H35B 109.5
H35C C35 H35B 109.5
H35A C35 H35B 109.5
C31 C34 H34A 109.5
C31 C34 H34B 109.5
H34A C34 H34B 109.5
C31 C34 H34C 109.5
H34A C34 H34C 109.5
H34B C34 H34C 109.5
C31 C33 H33C 109.5
C31 C33 H33B 109.5
H33C C33 H33B 109.5
C31 C33 H33A 109.5
H33C C33 H33A 109.5
H33B C33 H33A 109.5
C37 C38 H38C 109.5
C37 C38 H38A 109.5
H38C C38 H38A 109.5
C37 C38 H38B 109.5
H38C C38 H38B 109.5
H38A C38 H38B 109.5
C37 C40 H40A 109.5
C37 C40 H40C 109.5
H40A C40 H40C 109.5
C37 C40 H40B 109.5
H40A C40 H40B 109.5
H40C C40 H40B 109.5
C24 O1 C21 105.91(9)
C24 O1 Li1 134.62(10)
C21 O1 Li1 118.98(9)
O1 C21 C22 105.95(12)
O1 C21 H21A 110.5
C22 C21 H21A 110.5
O1 C21 H21B 110.5
C22 C21 H21B 110.5
H21A C21 H21B 108.7
O1 C24 C23 104.27(13)
O1 C24 H24B 110.9
C23 C24 H24B 110.9
O1 C24 H24A 110.9
C23 C24 H24A 110.9
H24B C24 H24A 108.9
C21 C22 C23 104.18(13)
C21 C22 H22A 110.9
C23 C22 H22A 110.9
C21 C22 H22B 110.9
C23 C22 H22B 110.9
H22A C22 H22B 108.9
C24 C23 C22 105.17(15)
C24 C23 H23B 110.7
C22 C23 H23B 110.7
C24 C23 H23A 110.7
C22 C23 H23A 110.7
H23B C23 H23A 108.8
O2 Li2 N1 135.47(10)
O2 Li2 N2 126.00(9)
N1 Li2 N2 98.51(8)
O2 Li2 C4 110.93(9)
N1 Li2 C4 105.64(8)
N2 Li2 C4 36.73(4)
O2 Li2 C3 119.17(9)
N1 Li2 C3 80.47(7)
N2 Li2 C3 61.54(5)
C4 Li2 C3 33.41(4)
O2 Li2 Li1 164.22(11)
N1 Li2 Li1 53.03(6)
N2 Li2 Li1 48.01(6)
C4 Li2 Li1 72.68(7)
C3 Li2 Li1 72.71(6)
O2 Li2 Si1 109.04(8)
N1 Li2 Si1 31.11(4)
N2 Li2 Si1 121.31(7)
C4 Li2 Si1 136.70(7)
C3 Li2 Si1 109.81(6)
Li1 Li2 Si1 73.46(6)
O1 Li1 N2 135.47(10)
O1 Li1 N1 126.23(10)
N2 Li1 N1 98.10(8)
O1 Li1 C1 108.38(9)
N2 Li1 C1 105.31(9)
N1 Li1 C1 36.66(4)
O1 Li1 C2 114.39(9)
N2 Li1 C2 80.39(7)
N1 Li1 C2 62.06(5)
C1 Li1 C2 33.74(4)
O1 Li1 Li2 168.25(11)
N2 Li1 Li2 52.76(6)
N1 Li1 Li2 47.85(6)
C1 Li1 Li2 72.46(7)
C2 Li1 Li2 73.13(7)
O1 Li1 Si2 111.14(8)
N2 Li1 Si2 30.90(4)
N1 Li1 Si2 120.43(7)
C1 Li1 Si2 136.12(8)
C2 Li1 Si2 109.60(7)
Li2 Li1 Si2 72.74(6)

loop_
_geom_bond_atom_site_label_1
_geom_bond_atom_site_label_2
_geom_bond_distance
Si2 N2 1.7108(7)
Si2 C29 1.8811(10)
Si2 C30 1.8922(10)
Si2 C31 1.9066(10)
Si2 Li1 3.0723(19)
Si1 N1 1.7087(8)
Si1 C36 1.8818(10)
Si1 C35 1.8887(12)
Si1 C37 1.9010(10)
Si1 Li2 3.0596(18)
N1 C1 1.3784(11)
N1 Li2 1.9707(19)
N1 Li1 2.124(2)
C2 C1 1.4127(11)
C2 C20 1.4373(11)
C2 C3 1.4975(11)
C2 Li1 2.531(2)
C1 C13 1.4417(12)
C1 Li1 2.244(2)
C4 N2 1.3744(11)
C4 C3 1.4117(11)
C4 C5 1.4424(12)
C4 Li2 2.232(2)
C20 C15 1.4210(12)
C20 C19 1.4215(13)
C12 C11 1.4228(12)
C12 C7 1.4240(12)
C12 C3 1.4347(11)
C3 Li2 2.558(2)
C15 C16 1.4141(13)
C15 C14 1.4225(14)
C7 C6 1.4160(13)
C7 C8 1.4170(13)
C19 C18 1.3776(13)
C19 H19 0.9300
C13 C14 1.3631(13)
C13 H13 0.9300
C11 C10 1.3763(14)
C11 H11 0.9300
C18 C17 1.4066(17)
C18 H18 0.9300
C14 H14 0.9300
C5 C6 1.3609(14)
C5 H5 0.9300
C16 C17 1.3726(18)
C16 H16 0.9300
C6 H6 0.9300
C8 C9 1.3686(17)
C8 H8 0.9300
C17 H17 0.9300
C10 C9 1.4071(18)
C10 H10 0.9300
C9 H9 0.9300
O2 C25 1.4346(15)
O2 C28 1.4360(14)
O2 Li2 1.9392(19)
C28 C27 1.499(2)
C28 H28A 0.9700
C28 H28B 0.9700
C25 C26 1.515(3)
C25 H25A 0.9700
C25 H25B 0.9700
C26 C27 1.552(4)
C26 H26A 0.9700
C26 H26B 0.9700
C27 H27B 0.9700
C27 H27A 0.9700
N2 Li1 1.975(2)
N2 Li2 2.115(2)
C31 C34 1.5346(14)
C31 C32 1.5354(15)
C31 C33 1.5369(18)
C37 C40 1.5314(17)
C37 C38 1.5314(14)
C37 C39 1.5359(14)
C29 H29C 0.9600
C29 H29B 0.9600
C29 H29A 0.9600
C30 H30C 0.9600
C30 H30B 0.9600
C30 H30A 0.9600
C36 H36A 0.9600
C36 H36B 0.9600
C36 H36C 0.9600
C32 H32C 0.9600
C32 H32B 0.9600
C32 H32A 0.9600
C39 H39C 0.9600
C39 H39A 0.9600
C39 H39B 0.9600
C35 H35C 0.9600
C35 H35A 0.9600
C35 H35B 0.9600
C34 H34A 0.9600
C34 H34B 0.9600
C34 H34C 0.9600
C33 H33C 0.9600
C33 H33B 0.9600
C33 H33A 0.9600
C38 H38C 0.9600
C38 H38A 0.9600
C38 H38B 0.9600
C40 H40A 0.9600
C40 H40C 0.9600
C40 H40B 0.9600
O1 C24 1.4310(15)
O1 C21 1.4371(14)
O1 Li1 1.923(2)
C21 C22 1.509(2)
C21 H21A 0.9700
C21 H21B 0.9700
C24 C23 1.503(3)
C24 H24B 0.9700
C24 H24A 0.9700
C22 C23 1.521(3)
C22 H22A 0.9700
C22 H22B 0.9700
C23 H23B 0.9700
C23 H23A 0.9700
Li2 Li1 2.610(3)

loop_
_geom_torsion_atom_site_label_1
_geom_torsion_atom_site_label_2
_geom_torsion_atom_site_label_3
_geom_torsion_atom_site_label_4
_geom_torsion
C36 Si1 N1 C1 -165.51(8)
C35 Si1 N1 C1 -49.47(10)
C37 Si1 N1 C1 76.03(9)
Li2 Si1 N1 C1 166.32(12)
C36 Si1 N1 Li2 28.17(8)
C35 Si1 N1 Li2 144.21(8)
C37 Si1 N1 Li2 -90.29(8)
C36 Si1 N1 Li1 -64.18(9)
C35 Si1 N1 Li1 51.86(9)
C37 Si1 N1 Li1 177.36(8)
Li2 Si1 N1 Li1 -92.35(10)
Si1 N1 C1 C2 -167.54(7)
Li2 N1 C1 C2 -1.86(12)
Li1 N1 C1 C2 67.84(9)
Si1 N1 C1 C13 17.52(13)
Li2 N1 C1 C13 -176.80(9)
Li1 N1 C1 C13 -107.10(10)
Si1 N1 C1 Li1 124.62(9)
Li2 N1 C1 Li1 -69.70(9)
C20 C2 C1 N1 -166.80(8)
C3 C2 C1 N1 18.69(12)
Li1 C2 C1 N1 -58.89(8)
C20 C2 C1 C13 8.37(12)
C3 C2 C1 C13 -166.13(8)
Li1 C2 C1 C13 116.28(9)
C20 C2 C1 Li1 -107.91(9)
C3 C2 C1 Li1 77.58(9)
C1 C2 C20 C15 -6.17(12)
C3 C2 C20 C15 168.67(8)
Li1 C2 C20 C15 -78.14(10)
C1 C2 C20 C19 171.99(8)
C3 C2 C20 C19 -13.17(12)
Li1 C2 C20 C19 100.02(10)
N2 C4 C3 C12 -170.49(8)
C5 C4 C3 C12 5.05(12)
Li2 C4 C3 C12 -110.22(8)
N2 C4 C3 C2 14.95(12)
C5 C4 C3 C2 -169.51(8)
Li2 C4 C3 C2 75.22(9)
N2 C4 C3 Li2 -60.27(8)
C5 C4 C3 Li2 115.27(9)
C11 C12 C3 C4 175.17(8)
C7 C12 C3 C4 -4.08(12)
C11 C12 C3 C2 -9.97(12)
C7 C12 C3 C2 170.78(8)
C11 C12 C3 Li2 103.80(10)
C7 C12 C3 Li2 -75.44(10)
C1 C2 C3 C4 -77.44(11)
C20 C2 C3 C4 107.91(9)
Li1 C2 C3 C4 -17.45(9)
C1 C2 C3 C12 107.85(9)
C20 C2 C3 C12 -66.80(10)
Li1 C2 C3 C12 167.85(7)
C1 C2 C3 Li2 -19.82(9)
C20 C2 C3 Li2 165.53(7)
Li1 C2 C3 Li2 40.17(7)
C19 C20 C15 C16 -0.09(13)
C2 C20 C15 C16 178.15(9)
C19 C20 C15 C14 -178.73(9)
C2 C20 C15 C14 -0.49(13)
C11 C12 C7 C6 -179.53(9)
C3 C12 C7 C6 -0.24(13)
C11 C12 C7 C8 -0.30(13)
C3 C12 C7 C8 178.98(9)
C15 C20 C19 C18 1.27(14)
C2 C20 C19 C18 -176.95(9)
N1 C1 C13 C14 170.78(9)
C2 C1 C13 C14 -4.32(14)
Li1 C1 C13 C14 92.93(12)
C7 C12 C11 C10 0.65(14)
C3 C12 C11 C10 -178.62(9)
C20 C19 C18 C17 -1.03(17)
C1 C13 C14 C15 -2.30(16)
C16 C15 C14 C13 -173.93(10)
C20 C15 C14 C13 4.69(15)
N2 C4 C5 C6 173.56(9)
C3 C4 C5 C6 -1.92(14)
Li2 C4 C5 C6 96.47(12)
C20 C15 C16 C17 -1.36(16)
C14 C15 C16 C17 177.23(11)
C4 C5 C6 C7 -2.41(16)
C8 C7 C6 C5 -175.75(10)
C12 C7 C6 C5 3.46(15)
C6 C7 C8 C9 179.05(11)
C12 C7 C8 C9 -0.14(16)
C15 C16 C17 C18 1.63(18)
C19 C18 C17 C16 -0.44(18)
C12 C11 C10 C9 -0.55(17)
C7 C8 C9 C10 0.26(18)
C11 C10 C9 C8 0.08(19)
C25 O2 C28 C27 40.05(16)
Li2 O2 C28 C27 -137.01(14)
C28 O2 C25 C26 -36.50(16)
Li2 O2 C25 C26 140.88(14)
O2 C25 C26 C27 18.8(2)
O2 C28 C27 C26 -26.5(2)
C25 C26 C27 C28 4.6(2)
C3 C4 N2 Si2 -166.50(6)
C5 C4 N2 Si2 18.18(13)
Li2 C4 N2 Si2 123.27(8)
C3 C4 N2 Li1 0.53(12)
C5 C4 N2 Li1 -174.79(9)
Li2 C4 N2 Li1 -69.70(9)
C3 C4 N2 Li2 70.23(9)
C5 C4 N2 Li2 -105.09(10)
C29 Si2 N2 C4 -173.92(8)
C30 Si2 N2 C4 -57.21(9)
C31 Si2 N2 C4 68.29(9)
Li1 Si2 N2 C4 167.57(12)
C29 Si2 N2 Li1 18.50(8)
C30 Si2 N2 Li1 135.22(7)
C31 Si2 N2 Li1 -99.29(8)
C29 Si2 N2 Li2 -73.89(8)
C30 Si2 N2 Li2 42.83(9)
C31 Si2 N2 Li2 168.32(8)
Li1 Si2 N2 Li2 -92.39(10)
N2 Si2 C31 C34 170.10(8)
C29 Si2 C31 C34 55.19(9)
C30 Si2 C31 C34 -59.83(9)
Li1 Si2 C31 C34 130.26(8)
N2 Si2 C31 C32 51.07(9)
C29 Si2 C31 C32 -63.84(9)
C30 Si2 C31 C32 -178.86(8)
Li1 Si2 C31 C32 11.23(10)
N2 Si2 C31 C33 -68.80(9)
C29 Si2 C31 C33 176.29(8)
C30 Si2 C31 C33 61.27(9)
Li1 Si2 C31 C33 -108.64(9)
N1 Si1 C37 C40 56.91(8)
C36 Si1 C37 C40 -59.08(9)
C35 Si1 C37 C40 -172.20(8)
Li2 Si1 C37 C40 18.15(9)
N1 Si1 C37 C38 -62.92(10)
C36 Si1 C37 C38 -178.91(9)
C35 Si1 C37 C38 67.97(10)
Li2 Si1 C37 C38 -101.68(10)
N1 Si1 C37 C39 177.39(7)
C36 Si1 C37 C39 61.40(8)
C35 Si1 C37 C39 -51.72(8)
Li2 Si1 C37 C39 138.63(7)
C24 O1 C21 C22 -35.09(15)
Li1 O1 C21 C22 137.99(12)
C21 O1 C24 C23 38.83(19)
Li1 O1 C24 C23 -132.66(18)
O1 C21 C22 C23 16.9(2)
O1 C24 C23 C22 -27.2(2)
C21 C22 C23 C24 6.2(2)
C25 O2 Li2 N1 86.14(18)
C28 O2 Li2 N1 -97.22(18)
C25 O2 Li2 N2 -95.54(15)
C28 O2 Li2 N2 81.11(17)
C25 O2 Li2 C4 -57.04(14)
C28 O2 Li2 C4 119.60(13)
C25 O2 Li2 C3 -21.14(15)
C28 O2 Li2 C3 155.50(11)
C25 O2 Li2 Li1 -157.5(4)
C28 O2 Li2 Li1 19.1(5)
C25 O2 Li2 Si1 105.96(11)
C28 O2 Li2 Si1 -77.39(14)
C1 N1 Li2 O2 -129.57(14)
Si1 N1 Li2 O2 38.35(17)
Li1 N1 Li2 O2 162.24(16)
C1 N1 Li2 N2 51.80(11)
Si1 N1 Li2 N2 -140.28(6)
Li1 N1 Li2 N2 -16.38(8)
C1 N1 Li2 C4 14.89(12)
Si1 N1 Li2 C4 -177.19(6)
Li1 N1 Li2 C4 -53.29(8)
C1 N1 Li2 C3 -7.29(9)
Si1 N1 Li2 C3 160.63(5)
Li1 N1 Li2 C3 -75.47(6)
C1 N1 Li2 Li1 68.18(9)
Si1 N1 Li2 Li1 -123.89(7)
C1 N1 Li2 Si1 -167.92(11)
Li1 N1 Li2 Si1 123.89(7)
C4 N2 Li2 O2 76.40(12)
Si2 N2 Li2 O2 -50.88(15)
Li1 N2 Li2 O2 -161.16(13)
C4 N2 Li2 N1 -104.79(8)
Si2 N2 Li2 N1 127.93(7)
Li1 N2 Li2 N1 17.65(8)
Si2 N2 Li2 C4 -127.28(8)
Li1 N2 Li2 C4 122.44(8)
C4 N2 Li2 C3 -30.55(4)
Si2 N2 Li2 C3 -157.83(6)
Li1 N2 Li2 C3 91.89(7)
C4 N2 Li2 Li1 -122.44(8)
Si2 N2 Li2 Li1 110.28(8)
C4 N2 Li2 Si1 -127.52(9)
Si2 N2 Li2 Si1 105.20(8)
Li1 N2 Li2 Si1 -5.08(9)
N2 C4 Li2 O2 -122.66(10)
C3 C4 Li2 O2 111.59(10)
C5 C4 Li2 O2 -6.48(12)
N2 C4 Li2 N1 83.22(9)
C3 C4 Li2 N1 -42.54(9)
C5 C4 Li2 N1 -160.60(8)
C3 C4 Li2 N2 -125.76(7)
C5 C4 Li2 N2 116.18(8)
N2 C4 Li2 C3 125.76(7)
C5 C4 Li2 C3 -118.06(9)
N2 C4 Li2 Li1 41.08(6)
C3 C4 Li2 Li1 -84.68(7)
C5 C4 Li2 Li1 157.26(8)
N2 C4 Li2 Si1 81.10(12)
C3 C4 Li2 Si1 -44.66(12)
C5 C4 Li2 Si1 -162.72(10)
C4 C3 Li2 O2 -84.08(10)
C12 C3 Li2 O2 25.44(13)
C2 C3 Li2 O2 150.66(9)
C4 C3 Li2 N1 138.69(9)
C12 C3 Li2 N1 -111.79(8)
C2 C3 Li2 N1 13.42(7)
C4 C3 Li2 N2 33.51(5)
C12 C3 Li2 N2 143.03(7)
C2 C3 Li2 N2 -91.75(6)
C12 C3 Li2 C4 109.52(9)
C2 C3 Li2 C4 -125.26(8)
C4 C3 Li2 Li1 84.59(7)
C12 C3 Li2 Li1 -165.89(8)
C2 C3 Li2 Li1 -40.68(7)
C4 C3 Li2 Si1 149.18(9)
C12 C3 Li2 Si1 -101.30(8)
C2 C3 Li2 Si1 23.91(7)
N1 Si1 Li2 O2 -152.59(13)
C36 Si1 Li2 O2 55.95(8)
C35 Si1 Li2 O2 147.52(8)
C37 Si1 Li2 O2 -49.10(9)
C36 Si1 Li2 N1 -151.45(8)
C35 Si1 Li2 N1 -59.89(12)
C37 Si1 Li2 N1 103.49(7)
N1 Si1 Li2 N2 47.71(8)
C36 Si1 Li2 N2 -103.74(10)
C35 Si1 Li2 N2 -12.18(15)
C37 Si1 Li2 N2 151.20(8)
N1 Si1 Li2 C4 3.95(8)
C36 Si1 Li2 C4 -147.50(13)
C35 Si1 Li2 C4 -55.94(16)
C37 Si1 Li2 C4 107.44(12)
N1 Si1 Li2 C3 -20.34(5)
C36 Si1 Li2 C3 -171.79(8)
C35 Si1 Li2 C3 -80.23(11)
C37 Si1 Li2 C3 83.15(7)
N1 Si1 Li2 Li1 43.77(7)
C36 Si1 Li2 Li1 -107.68(7)
C35 Si1 Li2 Li1 -16.12(11)
C37 Si1 Li2 Li1 147.26(6)
C24 O1 Li1 N2 -125.49(17)
C21 O1 Li1 N2 63.87(18)
C24 O1 Li1 N1 60.79(19)
C21 O1 Li1 N1 -109.85(13)
C24 O1 Li1 C1 97.23(15)
C21 O1 Li1 C1 -73.41(12)
C24 O1 Li1 C2 133.00(14)
C21 O1 Li1 C2 -37.64(13)
C24 O1 Li1 Li2 5.0(6)
C21 O1 Li1 Li2 -165.6(5)
C24 O1 Li1 Si2 -102.24(15)
C21 O1 Li1 Si2 87.12(11)
C4 N2 Li1 O1 -123.18(14)
Si2 N2 Li1 O1 45.80(16)
Li2 N2 Li1 O1 168.79(16)
C4 N2 Li1 N1 51.70(10)
Si2 N2 Li1 N1 -139.31(6)
Li2 N2 Li1 N1 -16.32(8)
C4 N2 Li1 C1 14.94(11)
Si2 N2 Li1 C1 -176.07(6)
Li2 N2 Li1 C1 -53.09(8)
C4 N2 Li1 C2 -8.03(9)
Si2 N2 Li1 C2 160.96(5)
Li2 N2 Li1 C2 -76.05(7)
C4 N2 Li1 Li2 68.03(9)
Si2 N2 Li1 Li2 -122.99(7)
C4 N2 Li1 Si2 -168.99(11)
Li2 N2 Li1 Si2 122.99(7)
C1 N1 Li1 O1 70.75(12)
Si1 N1 Li1 O1 -57.13(14)
Li2 N1 Li1 O1 -166.88(13)
C1 N1 Li1 N2 -104.80(8)
Si1 N1 Li1 N2 127.31(7)
Li2 N1 Li1 N2 17.57(8)
Si1 N1 Li1 C1 -127.89(8)
Li2 N1 Li1 C1 122.37(8)
C1 N1 Li1 C2 -30.25(5)
Si1 N1 Li1 C2 -158.13(6)
Li2 N1 Li1 C2 92.12(7)
C1 N1 Li1 Li2 -122.37(8)
Si1 N1 Li1 Li2 109.74(8)
C1 N1 Li1 Si2 -127.65(9)
Si1 N1 Li1 Si2 104.46(8)
Li2 N1 Li1 Si2 -5.28(9)
N1 C1 Li1 O1 -126.63(10)
C2 C1 Li1 O1 106.61(9)
C13 C1 Li1 O1 -10.97(12)
N1 C1 Li1 N2 82.93(8)
C2 C1 Li1 N2 -43.84(8)
C13 C1 Li1 N2 -161.41(8)
C2 C1 Li1 N1 -126.77(7)
C13 C1 Li1 N1 115.66(9)
N1 C1 Li1 C2 126.77(7)
C13 C1 Li1 C2 -117.57(9)
N1 C1 Li1 Li2 41.05(6)
C2 C1 Li1 Li2 -85.72(7)
C13 C1 Li1 Li2 156.71(8)
N1 C1 Li1 Si2 80.02(11)
C2 C1 Li1 Si2 -46.74(11)
C13 C1 Li1 Si2 -164.32(9)
C1 C2 Li1 O1 -86.83(10)
C20 C2 Li1 O1 23.94(12)
C3 C2 Li1 O1 148.48(9)
C1 C2 Li1 N2 137.35(8)
C20 C2 Li1 N2 -111.88(8)
C3 C2 Li1 N2 12.67(7)
C1 C2 Li1 N1 32.78(5)
C20 C2 Li1 N1 143.55(7)
C3 C2 Li1 N1 -91.90(6)
C20 C2 Li1 C1 110.77(8)
C3 C2 Li1 C1 -124.68(7)
C1 C2 Li1 Li2 83.51(7)
C20 C2 Li1 Li2 -165.72(8)
C3 C2 Li1 Li2 -41.18(7)
C1 C2 Li1 Si2 147.60(8)
C20 C2 Li1 Si2 -101.63(8)
C3 C2 Li1 Si2 22.91(7)
O2 Li2 Li1 O1 -64.1(7)
N1 Li2 Li1 O1 64.1(5)
N2 Li2 Li1 O1 -138.0(5)
C4 Li2 Li1 O1 -169.9(5)
C3 Li2 Li1 O1 155.1(5)
Si1 Li2 Li1 O1 37.5(5)
O2 Li2 Li1 N2 73.9(4)
N1 Li2 Li1 N2 -157.95(10)
C4 Li2 Li1 N2 -31.92(5)
C3 Li2 Li1 N2 -66.97(6)
Si1 Li2 Li1 N2 175.47(8)
O2 Li2 Li1 N1 -128.1(4)
N2 Li2 Li1 N1 157.95(10)
C4 Li2 Li1 N1 126.03(9)
C3 Li2 Li1 N1 90.99(7)
Si1 Li2 Li1 N1 -26.58(4)
O2 Li2 Li1 C1 -160.1(4)
N1 Li2 Li1 C1 -31.93(5)
N2 Li2 Li1 C1 126.02(8)
C4 Li2 Li1 C1 94.10(7)
C3 Li2 Li1 C1 59.06(5)
Si1 Li2 Li1 C1 -58.51(4)
O2 Li2 Li1 C2 164.6(4)
N1 Li2 Li1 C2 -67.30(6)
N2 Li2 Li1 C2 90.66(7)
C4 Li2 Li1 C2 58.73(5)
C3 Li2 Li1 C2 23.69(4)
Si1 Li2 Li1 C2 -93.87(5)
O2 Li2 Li1 Si2 47.1(4)
N1 Li2 Li1 Si2 175.23(8)
N2 Li2 Li1 Si2 -26.81(4)
C4 Li2 Li1 Si2 -58.74(4)
C3 Li2 Li1 Si2 -93.78(5)
Si1 Li2 Li1 Si2 148.66(5)
N2 Si2 Li1 O1 -147.38(12)
C29 Si2 Li1 O1 51.85(8)
C30 Si2 Li1 O1 144.16(7)
C31 Si2 Li1 O1 -50.10(9)
C29 Si2 Li1 N2 -160.77(8)
C30 Si2 Li1 N2 -68.46(10)
C31 Si2 Li1 N2 97.28(7)
N2 Si2 Li1 N1 48.46(8)
C29 Si2 Li1 N1 -112.30(9)
C30 Si2 Li1 N1 -20.00(13)
C31 Si2 Li1 N1 145.74(8)
N2 Si2 Li1 C1 5.47(8)
C29 Si2 Li1 C1 -155.30(12)
C30 Si2 Li1 C1 -63.00(14)
C31 Si2 Li1 C1 102.74(11)
N2 Si2 Li1 C2 -19.97(5)
C29 Si2 Li1 C2 179.26(8)
C30 Si2 Li1 C2 -88.43(9)
C31 Si2 Li1 C2 77.31(7)
N2 Si2 Li1 Li2 44.37(7)
C29 Si2 Li1 Li2 -116.40(7)
C30 Si2 Li1 Li2 -24.10(9)
C31 Si2 Li1 Li2 141.64(6)
